data_1576597
loop_
_publ_author_name
'Liu, Yang'
'Xie, Zi-Yi'
'Kloene, Lennard'
'Xu, Cong-Lun'
'Tai, Jian-Peng'
'Zhu, Yu'
'Cai, Bao-Gui'
'Pan, Chongqing'
'Koenigs, Rene M.'
'Xuan, Jun'

_publ_section_title
;
 Visible light-induced 1,2-alkoxy shift of &#x3b1;-diazoacetates for Wolff
 rearrangements - access to oxyketenes.
;
_journal_issue 7
_journal_name_full 'Chemical science'
_journal_page_first 3587
_journal_page_last 3592
_journal_paper_doi 10.1039/d5sc08263c
_journal_volume 17
_journal_year 2026
_chemical_formula_moiety 'C19 H18 N2 O3'
_chemical_formula_sum 'C19 H18 N2 O3'
_chemical_formula_weight 322.35
_space_group_crystal_system triclinic
_space_group_IT_number 2
_space_group_name_Hall '-P 1'
_space_group_name_H-M_alt 'P -1'
_atom_sites_solution_hydrogens geom
_atom_sites_solution_primary direct
_audit_creation_date 2022-03-29
_audit_creation_method
;
Olex2 1.5-beta
(compiled 2021.12.09 svn.r5202d8cf for OlexSys, GUI svn.r6439)
;
_audit_update_record
;
2025-03-10 deposited with the CCDC.	2025-12-19 downloaded from the CCDC.
;
_cell_angle_alpha 90.483(7)
_cell_angle_beta 97.956(7)
_cell_angle_gamma 100.119(6)
_cell_formula_units_Z 4
_cell_length_a 9.5496(7)
_cell_length_b 10.1080(8)
_cell_length_c 17.3620(16)
_cell_measurement_reflns_used 3870
_cell_measurement_temperature 179.99(10)
_cell_measurement_theta_max 26.9130
_cell_measurement_theta_min 2.0750
_cell_volume 1633.0(2)
_computing_cell_refinement 'CrysAlisPro 1.171.38.43f (Rigaku OD, 2015)'
_computing_data_collection 'CrysAlisPro 1.171.38.43f (Rigaku OD, 2015)'
_computing_data_reduction 'CrysAlisPro 1.171.38.43f (Rigaku OD, 2015)'
_computing_molecular_graphics 'Olex2 1.5-beta (Dolomanov et al., 2009)'
_computing_publication_material 'Olex2 1.5-beta (Dolomanov et al., 2009)'
_computing_structure_refinement 'SHELXL 2017/1 (Sheldrick, 2015)'
_computing_structure_solution 'SHELXS  (Sheldrick, 2008)'
_diffrn_ambient_environment N~2~
_diffrn_ambient_temperature 179.99(10)
_diffrn_detector 'CCD plate'
_diffrn_detector_area_resol_mean 5.2684
_diffrn_detector_type AtlasS2
_diffrn_measured_fraction_theta_full 0.995
_diffrn_measured_fraction_theta_max 0.995
_diffrn_measurement_details
;
List of Runs (angles in degrees, time in seconds):

  # Type    Start    End  Width  t~exp~   \w     \q     \k     \f   Frames
#--------------------------------------------------------------------------
  1  \w    -14.00  85.00   1.00    6.00    --   11.90  57.00  60.00   99
  2  \w     35.00  61.00   1.00    6.00    --   11.90 178.00-120.00   26
  3  \w    -14.00  78.00   1.00    6.00    --   11.90  77.00-180.00   92
  4  \w    -55.00  38.00   1.00    6.00    --   11.90 -57.00 -90.00   93
;
_diffrn_measurement_device 'four-circle diffractometer'
_diffrn_measurement_device_type 'SuperNova, Dual, Cu at zero, AtlasS2'
_diffrn_measurement_method '\w scans'
_diffrn_orient_matrix_type 'CrysAlisPro convention (1999,Acta A55,543-557)'
_diffrn_orient_matrix_UB_11 -0.0205972000
_diffrn_orient_matrix_UB_12 -0.0155691000
_diffrn_orient_matrix_UB_13 0.0370504000
_diffrn_orient_matrix_UB_21 0.0537493000
_diffrn_orient_matrix_UB_22 0.0534923000
_diffrn_orient_matrix_UB_23 0.0173014000
_diffrn_orient_matrix_UB_31 -0.0499669000
_diffrn_orient_matrix_UB_32 0.0445295000
_diffrn_orient_matrix_UB_33 -0.0056093000
_diffrn_radiation_monochromator mirror
_diffrn_radiation_probe x-ray
_diffrn_radiation_type 'Mo K\a'
_diffrn_radiation_wavelength 0.71073
_diffrn_reflns_av_unetI/netI 0.1252
_diffrn_reflns_Laue_measured_fraction_full 0.995
_diffrn_reflns_Laue_measured_fraction_max 0.995
_diffrn_reflns_limit_h_max 11
_diffrn_reflns_limit_h_min -11
_diffrn_reflns_limit_k_max 12
_diffrn_reflns_limit_k_min -12
_diffrn_reflns_limit_l_max 20
_diffrn_reflns_limit_l_min -5
_diffrn_reflns_number 5743
_diffrn_reflns_point_group_measured_fraction_full 0.995
_diffrn_reflns_point_group_measured_fraction_max 0.995
_diffrn_reflns_theta_full 25.039
_diffrn_reflns_theta_max 25.039
_diffrn_reflns_theta_min 2.048
_diffrn_source 'micro-focus sealed X-ray tube'
_diffrn_source_type 'SuperNova (Mo) X-ray Source'
_exptl_absorpt_coefficient_mu 0.090
_exptl_absorpt_correction_T_max 1.00000
_exptl_absorpt_correction_T_min 0.59133
_exptl_absorpt_correction_type multi-scan
_exptl_absorpt_process_details
;
CrysAlisPro 1.171.38.43f (Rigaku Oxford Diffraction, 2015)
Empirical absorption correction using spherical harmonics,
 implemented in SCALE3 ABSPACK scaling algorithm.
;
_exptl_crystal_colour colourless
_exptl_crystal_colour_primary colourless
_exptl_crystal_density_diffrn 1.311
_exptl_crystal_description block
_exptl_crystal_F_000 680
_exptl_crystal_size_max 0.14
_exptl_crystal_size_mid 0.13
_exptl_crystal_size_min 0.12
_refine_diff_density_max 0.603
_refine_diff_density_min -0.524
_refine_diff_density_rms 0.113
_refine_ls_extinction_method none
_refine_ls_goodness_of_fit_ref 1.080
_refine_ls_hydrogen_treatment constr
_refine_ls_matrix_type full
_refine_ls_number_parameters 436
_refine_ls_number_reflns 5743
_refine_ls_number_restraints 0
_refine_ls_restrained_S_all 1.080
_refine_ls_R_factor_all 0.1432
_refine_ls_R_factor_gt 0.1126
_refine_ls_shift/su_max 0.000
_refine_ls_shift/su_mean 0.000
_refine_ls_structure_factor_coef Fsqd
_refine_ls_weighting_details 'w=1/[\s^2^(Fo^2^)+(0.1342P)^2^+2.2491P] where P=(Fo^2^+2Fc^2^)/3'
_refine_ls_weighting_scheme calc
_refine_ls_wR_factor_gt 0.2851
_refine_ls_wR_factor_ref 0.3080
_reflns_Friedel_coverage 0.000
_reflns_number_gt 3953
_reflns_number_total 5743
_reflns_threshold_expression 'I > 2\s(I)'
_cod_data_source_file d5sc08263c2.cif
_cod_data_source_block 409
_cod_depositor_comments 'Adding full bibliography for 1576597--1576598.cif.'
_cod_database_code 1576597
_shelx_shelxl_version_number 2017/1
_shelx_space_group_comment
;
The symmetry employed for this shelxl refinement is uniquely defined
by the following loop, which should always be used as a source of
symmetry information in preference to the above space-group names.
They are only intended as comments.
;
_olex2_refinement_description
;
1. Twinned data refinement
 Scales: 0.679(7)
 0.321(7)
2. Fixed Uiso
 At 1.2 times of:
  All C(H) groups, All C(H,H) groups
 At 1.5 times of:
  All C(H,H,H) groups
3.a Ternary CH refined with riding coordinates:
 C35(H35), C9(H9), C34(H34), C10(H10)
3.b Secondary CH2 refined with riding coordinates:
 C7(H7A,H7B), C26(H26A,H26B), C37(H37A,H37B), C18(H18A,H18B)
3.c Aromatic/amide H refined with riding coordinates:
 C21(H21), C6(H6), C17(H17), C2(H2), C25(H25), C24(H24), C23(H23), C14(H14),
 C32(H32), C31(H31), C22(H22), C30(H30), C29(H29), C16(H16), C15(H15), C4(H4),
 C5(H5), C3(H3)
3.d Idealised Me refined as rotating group:
 C38(H38A,H38B,H38C), C19(H19A,H19B,H19C)
;
_olex2_submission_special_instructions 'No special instructions were received'
_oxdiff_exptl_absorpt_empirical_details
;
Empirical correction (ABSPACK) includes:
- Absorption correction using spherical harmonics
- Frame scaling
;
_oxdiff_exptl_absorpt_empirical_full_max 1.566
_oxdiff_exptl_absorpt_empirical_full_min 0.644

loop_
_space_group_symop_operation_xyz
'x, y, z'
'-x, -y, -z'

loop_
_atom_site_label
_atom_site_type_symbol
_atom_site_fract_x
_atom_site_fract_y
_atom_site_fract_z
_atom_site_U_iso_or_equiv
_atom_site_adp_type
_atom_site_occupancy
_atom_site_site_symmetry_order
_atom_site_calc_flag
_atom_site_refinement_flags_posn
_atom_site_refinement_flags_adp
_atom_site_refinement_flags_occupancy
_atom_site_disorder_assembly
_atom_site_disorder_group
O4 O 1.1351(4) 0.7676(4) 0.7110(2) 0.0408(9) Uani 1 1 d . . . . .
O6 O 1.1072(4) 1.0044(4) 0.4383(2) 0.0451(10) Uani 1 1 d . . . . .
O5 O 1.3710(4) 1.0061(4) 0.5862(2) 0.0391(9) Uani 1 1 d . . . . .
O1 O 0.4834(4) 0.7439(4) 0.2155(2) 0.0457(10) Uani 1 1 d . . . . .
O3 O 0.1798(4) 0.5103(4) 0.0812(2) 0.0391(9) Uani 1 1 d . . . . .
N1 N 0.6077(4) 0.8536(4) 0.1244(2) 0.0301(9) Uani 1 1 d . . . . .
N4 N 1.1008(4) 0.7991(4) 0.5027(2) 0.0295(9) Uani 1 1 d . . . . .
N2 N 0.4092(4) 0.7179(4) 0.0063(2) 0.0316(10) Uani 1 1 d . . . . .
N3 N 0.9650(4) 0.6589(4) 0.6153(2) 0.0301(10) Uani 1 1 d . . . . .
O2 O 0.3635(5) 0.5164(4) -0.0688(2) 0.0514(11) Uani 1 1 d . . . . .
C12 C 0.5248(5) 0.8116(5) -0.0154(3) 0.0310(11) Uani 1 1 d . . . . .
C33 C 1.0912(5) 0.7441(5) 0.6420(3) 0.0307(11) Uani 1 1 d . . . . .
C27 C 0.9079(5) 0.6324(5) 0.5346(3) 0.0286(11) Uani 1 1 d . . . . .
C20 C 0.7490(5) 0.6341(5) 0.6852(3) 0.0298(11) Uani 1 1 d . . . . .
C1 C 0.8567(5) 0.8687(5) 0.1969(3) 0.0299(11) Uani 1 1 d . . . . .
C7 C 0.7175(5) 0.9226(5) 0.1870(3) 0.0327(11) Uani 1 1 d . . . . .
H7A H 0.678207 0.914720 0.235672 0.039 Uiso 1 1 calc R U . . .
H7B H 0.738194 1.017434 0.176044 0.039 Uiso 1 1 calc R U . . .
C8 C 0.4931(5) 0.7685(5) 0.1473(3) 0.0303(11) Uani 1 1 d . . . . .
C35 C 1.2216(5) 0.9564(5) 0.5759(3) 0.0354(12) Uani 1 1 d . . . . .
H35 H 1.172537 1.004404 0.610171 0.042 Uiso 1 1 calc R U . . .
C21 C 0.6520(6) 0.5543(6) 0.7254(3) 0.0382(13) Uani 1 1 d . . . . .
H21 H 0.671123 0.471662 0.742832 0.046 Uiso 1 1 calc R U . . .
C6 C 0.9824(6) 0.9484(5) 0.2336(3) 0.0338(12) Uani 1 1 d . . . . .
H6 H 0.981022 1.036002 0.249886 0.041 Uiso 1 1 calc R U . . .
C17 C 0.5405(6) 0.8327(5) -0.0925(3) 0.0386(13) Uani 1 1 d . . . . .
H17 H 0.471850 0.788202 -0.131816 0.046 Uiso 1 1 calc R U . . .
C9 C 0.3705(6) 0.7111(5) 0.0848(3) 0.0347(12) Uani 1 1 d . . . . .
H9 H 0.286973 0.753947 0.088009 0.042 Uiso 1 1 calc R U . . .
C26 C 0.8875(6) 0.5864(5) 0.6740(3) 0.0353(12) Uani 1 1 d . . . . .
H26A H 0.950375 0.596083 0.723424 0.042 Uiso 1 1 calc R U . . .
H26B H 0.865022 0.491552 0.659172 0.042 Uiso 1 1 calc R U . . .
C13 C 0.6244(5) 0.8787(5) 0.0453(3) 0.0304(11) Uani 1 1 d . . . . .
C2 C 0.8624(6) 0.7380(5) 0.1725(3) 0.0407(13) Uani 1 1 d . . . . .
H2 H 0.779901 0.682532 0.147914 0.049 Uiso 1 1 calc R U . . .
C36 C 1.1378(6) 0.9352(5) 0.4932(3) 0.0371(12) Uani 1 1 d . . . . .
C34 C 1.1805(6) 0.8036(5) 0.5818(3) 0.0330(12) Uani 1 1 d . . . . .
H34 H 1.265231 0.761051 0.582189 0.040 Uiso 1 1 calc R U . . .
C25 C 0.7174(6) 0.7556(5) 0.6575(3) 0.0378(13) Uani 1 1 d . . . . .
H25 H 0.780484 0.809625 0.629621 0.045 Uiso 1 1 calc R U . . .
C24 C 0.5910(6) 0.7961(6) 0.6715(3) 0.0428(14) Uani 1 1 d . . . . .
H24 H 0.569876 0.877482 0.653114 0.051 Uiso 1 1 calc R U . . .
C23 C 0.4966(6) 0.7158(6) 0.7129(3) 0.0392(13) Uani 1 1 d . . . . .
H23 H 0.412521 0.743532 0.722276 0.047 Uiso 1 1 calc R U . . .
C28 C 0.9761(5) 0.7038(5) 0.4765(3) 0.0293(11) Uani 1 1 d . . . . .
C14 C 0.7426(6) 0.9656(5) 0.0252(3) 0.0391(13) Uani 1 1 d . . . . .
H14 H 0.811224 1.011302 0.064081 0.047 Uiso 1 1 calc R U . . .
C11 C 0.3638(6) 0.5826(6) -0.0105(3) 0.0381(13) Uani 1 1 d . . . . .
C32 C 0.7841(6) 0.5415(5) 0.5112(3) 0.0396(13) Uani 1 1 d . . . . .
H32 H 0.737445 0.492386 0.548204 0.048 Uiso 1 1 calc R U . . .
C31 C 0.7274(6) 0.5218(5) 0.4327(3) 0.0421(13) Uani 1 1 d . . . . .
H31 H 0.641796 0.462031 0.417972 0.050 Uiso 1 1 calc R U . . .
C10 C 0.3247(6) 0.5591(5) 0.0720(3) 0.0377(12) Uani 1 1 d . . . . .
H10 H 0.390913 0.509982 0.103203 0.045 Uiso 1 1 calc R U . . .
C22 C 0.5267(6) 0.5956(6) 0.7399(3) 0.0425(14) Uani 1 1 d . . . . .
H22 H 0.463598 0.541905 0.767904 0.051 Uiso 1 1 calc R U . . .
C30 C 0.7966(6) 0.5897(6) 0.3773(3) 0.0430(14) Uani 1 1 d . . . . .
H30 H 0.759514 0.573606 0.324940 0.052 Uiso 1 1 calc R U . . .
C29 C 0.9229(6) 0.6832(5) 0.3985(3) 0.0354(12) Uani 1 1 d . . . . .
H29 H 0.969841 0.730462 0.360998 0.042 Uiso 1 1 calc R U . . .
C16 C 0.6595(7) 0.9208(6) -0.1111(3) 0.0437(14) Uani 1 1 d . . . . .
H16 H 0.670993 0.936042 -0.162800 0.052 Uiso 1 1 calc R U . . .
C15 C 0.7594(7) 0.9847(5) -0.0522(4) 0.0444(14) Uani 1 1 d . . . . .
H15 H 0.840090 1.042159 -0.064375 0.053 Uiso 1 1 calc R U . . .
C4 C 1.1144(7) 0.7704(6) 0.2212(3) 0.0449(14) Uani 1 1 d . . . . .
H4 H 1.200513 0.738156 0.228993 0.054 Uiso 1 1 calc R U . . .
C5 C 1.1096(6) 0.8985(6) 0.2461(3) 0.0426(14) Uani 1 1 d . . . . .
H5 H 1.192435 0.952303 0.271653 0.051 Uiso 1 1 calc R U . . .
C3 C 0.9930(7) 0.6908(6) 0.1850(4) 0.0509(16) Uani 1 1 d . . . . .
H3 H 0.996576 0.603898 0.168447 0.061 Uiso 1 1 calc R U . . .
C37 C 1.4013(7) 1.1497(6) 0.5821(5) 0.0553(17) Uani 1 1 d . . . . .
H37A H 1.367182 1.190354 0.625103 0.066 Uiso 1 1 calc R U . . .
H37B H 1.351743 1.177029 0.533932 0.066 Uiso 1 1 calc R U . . .
C18 C 0.1472(8) 0.3652(6) 0.0683(5) 0.068(2) Uani 1 1 d . . . . .
H18A H 0.160603 0.342595 0.015715 0.082 Uiso 1 1 calc R U . . .
H18B H 0.212313 0.323558 0.104180 0.082 Uiso 1 1 calc R U . . .
C38 C 1.5550(9) 1.1949(8) 0.5857(6) 0.079(2) Uani 1 1 d . . . . .
H38A H 1.587032 1.159817 0.540942 0.118 Uiso 1 1 calc R U . . .
H38B H 1.603963 1.163304 0.632084 0.118 Uiso 1 1 calc R U . . .
H38C H 1.575721 1.291329 0.586385 0.118 Uiso 1 1 calc R U . . .
C19 C 0.0006(10) 0.3146(8) 0.0797(6) 0.086(3) Uani 1 1 d . . . . .
H19A H -0.010515 0.331470 0.132829 0.129 Uiso 1 1 calc R U . . .
H19B H -0.021726 0.219569 0.068072 0.129 Uiso 1 1 calc R U . . .
H19C H -0.063235 0.359074 0.045854 0.129 Uiso 1 1 calc R U . . .

loop_
_atom_site_aniso_label
_atom_site_aniso_U_11
_atom_site_aniso_U_22
_atom_site_aniso_U_33
_atom_site_aniso_U_23
_atom_site_aniso_U_13
_atom_site_aniso_U_12
O4 0.041(2) 0.049(2) 0.033(2) 0.0014(17) 0.0048(17) 0.0098(18)
O6 0.039(2) 0.047(2) 0.049(2) 0.0160(19) 0.0069(18) 0.0065(18)
O5 0.025(2) 0.0342(19) 0.055(2) -0.0001(17) 0.0032(16) -0.0006(15)
O1 0.049(3) 0.052(2) 0.030(2) 0.0017(17) 0.0079(17) -0.0091(19)
O3 0.0256(19) 0.034(2) 0.055(2) 0.0016(17) 0.0105(16) -0.0059(15)
N1 0.027(2) 0.031(2) 0.030(2) -0.0035(17) 0.0029(17) -0.0015(17)
N4 0.028(2) 0.031(2) 0.031(2) 0.0080(17) 0.0064(17) 0.0076(17)
N2 0.030(2) 0.032(2) 0.031(2) -0.0023(18) 0.0057(18) 0.0009(18)
N3 0.027(2) 0.030(2) 0.035(2) 0.0096(18) 0.0111(18) 0.0032(17)
O2 0.048(3) 0.054(2) 0.050(2) -0.016(2) 0.008(2) 0.003(2)
C12 0.027(3) 0.031(3) 0.036(3) 0.004(2) 0.009(2) 0.004(2)
C33 0.029(3) 0.029(2) 0.037(3) 0.005(2) 0.005(2) 0.012(2)
C27 0.025(3) 0.026(2) 0.036(3) 0.001(2) 0.007(2) 0.006(2)
C20 0.030(3) 0.033(3) 0.027(2) 0.005(2) 0.006(2) 0.003(2)
C1 0.031(3) 0.031(3) 0.026(2) 0.001(2) 0.004(2) 0.002(2)
C7 0.031(3) 0.030(3) 0.035(3) -0.006(2) 0.005(2) 0.000(2)
C8 0.031(3) 0.029(2) 0.030(3) -0.003(2) 0.005(2) 0.002(2)
C35 0.029(3) 0.032(3) 0.048(3) 0.004(2) 0.007(2) 0.011(2)
C21 0.036(3) 0.042(3) 0.035(3) 0.014(2) 0.007(2) 0.001(2)
C6 0.034(3) 0.034(3) 0.033(3) -0.001(2) 0.010(2) -0.002(2)
C17 0.045(3) 0.039(3) 0.032(3) 0.005(2) 0.005(2) 0.008(2)
C9 0.031(3) 0.038(3) 0.035(3) -0.003(2) 0.013(2) 0.000(2)
C26 0.037(3) 0.029(3) 0.043(3) 0.017(2) 0.017(2) 0.003(2)
C13 0.034(3) 0.023(2) 0.035(3) 0.005(2) 0.008(2) 0.006(2)
C2 0.047(3) 0.033(3) 0.040(3) -0.006(2) -0.002(3) 0.007(2)
C36 0.034(3) 0.039(3) 0.042(3) 0.011(2) 0.011(2) 0.011(2)
C34 0.031(3) 0.031(3) 0.036(3) 0.004(2) 0.006(2) 0.002(2)
C25 0.040(3) 0.032(3) 0.044(3) 0.006(2) 0.013(2) 0.008(2)
C24 0.041(3) 0.037(3) 0.050(3) 0.000(3) 0.000(3) 0.010(2)
C23 0.021(3) 0.061(4) 0.034(3) -0.009(3) 0.000(2) 0.005(2)
C28 0.027(3) 0.024(2) 0.038(3) 0.005(2) 0.009(2) 0.005(2)
C14 0.039(3) 0.030(3) 0.047(3) 0.010(2) 0.008(2) 0.001(2)
C11 0.026(3) 0.042(3) 0.044(3) -0.010(3) 0.003(2) 0.006(2)
C32 0.043(3) 0.028(3) 0.048(3) 0.004(2) 0.014(3) 0.001(2)
C31 0.042(3) 0.031(3) 0.049(3) -0.008(2) 0.005(3) -0.003(2)
C10 0.030(3) 0.039(3) 0.043(3) -0.001(2) 0.005(2) 0.002(2)
C22 0.026(3) 0.062(4) 0.037(3) 0.008(3) 0.007(2) -0.003(3)
C30 0.046(3) 0.041(3) 0.040(3) -0.011(2) 0.005(3) 0.003(3)
C29 0.035(3) 0.039(3) 0.035(3) 0.002(2) 0.011(2) 0.008(2)
C16 0.057(4) 0.040(3) 0.039(3) 0.012(3) 0.020(3) 0.011(3)
C15 0.045(3) 0.033(3) 0.058(4) 0.014(3) 0.020(3) 0.004(2)
C4 0.045(4) 0.061(4) 0.036(3) 0.009(3) 0.013(3) 0.023(3)
C5 0.034(3) 0.054(3) 0.040(3) 0.007(3) 0.011(2) 0.005(3)
C3 0.067(4) 0.043(3) 0.048(4) -0.003(3) 0.009(3) 0.025(3)
C37 0.037(3) 0.038(3) 0.089(5) 0.008(3) 0.006(3) 0.002(3)
C18 0.059(5) 0.036(3) 0.110(6) 0.001(4) 0.019(4) 0.005(3)
C38 0.063(5) 0.058(4) 0.111(7) -0.009(4) 0.030(5) -0.012(4)
C19 0.082(6) 0.051(4) 0.115(7) 0.004(5) 0.013(5) -0.017(4)

loop_
_atom_type_symbol
_atom_type_description
_atom_type_scat_dispersion_real
_atom_type_scat_dispersion_imag
_atom_type_scat_source
C C 0.0033 0.0016 'International Tables Vol C Tables 4.2.6.8 and 6.1.1.4'
H H 0.0000 0.0000 'International Tables Vol C Tables 4.2.6.8 and 6.1.1.4'
N N 0.0061 0.0033 'International Tables Vol C Tables 4.2.6.8 and 6.1.1.4'
O O 0.0106 0.0060 'International Tables Vol C Tables 4.2.6.8 and 6.1.1.4'

loop_
_geom_angle_atom_site_label_1
_geom_angle_atom_site_label_2
_geom_angle_atom_site_label_3
_geom_angle
_geom_angle_site_symmetry_1
_geom_angle_site_symmetry_3
_geom_angle_publ_flag
C35 O5 C37 111.5(4) . . ?
C10 O3 C18 109.9(5) . . ?
C8 N1 C7 116.7(4) . . ?
C8 N1 C13 124.0(4) . . ?
C13 N1 C7 119.4(4) . . ?
C36 N4 C34 94.2(4) . . ?
C36 N4 C28 132.9(4) . . ?
C28 N4 C34 123.7(4) . . ?
C12 N2 C9 123.8(4) . . ?
C11 N2 C12 132.1(4) . . ?
C11 N2 C9 94.4(4) . . ?
C33 N3 C27 124.5(4) . . ?
C33 N3 C26 116.9(4) . . ?
C27 N3 C26 118.6(4) . . ?
C17 C12 N2 121.7(5) . . ?
C17 C12 C13 121.7(5) . . ?
C13 C12 N2 116.6(4) . . ?
O4 C33 N3 123.1(5) . . ?
O4 C33 C34 119.9(5) . . ?
N3 C33 C34 116.8(4) . . ?
C28 C27 N3 120.3(4) . . ?
C32 C27 N3 122.0(4) . . ?
C32 C27 C28 117.7(5) . . ?
C21 C20 C26 118.7(4) . . ?
C21 C20 C25 119.0(5) . . ?
C25 C20 C26 122.3(4) . . ?
C6 C1 C7 119.9(4) . . ?
C6 C1 C2 118.3(5) . . ?
C2 C1 C7 121.7(4) . . ?
N1 C7 C1 114.3(4) . . ?
N1 C7 H7A 108.7 . . ?
N1 C7 H7B 108.7 . . ?
C1 C7 H7A 108.7 . . ?
C1 C7 H7B 108.7 . . ?
H7A C7 H7B 107.6 . . ?
O1 C8 N1 123.0(5) . . ?
O1 C8 C9 119.5(4) . . ?
N1 C8 C9 117.3(4) . . ?
O5 C35 H35 111.5 . . ?
O5 C35 C36 119.6(4) . . ?
O5 C35 C34 114.6(4) . . ?
C36 C35 H35 111.5 . . ?
C34 C35 H35 111.5 . . ?
C34 C35 C36 85.6(4) . . ?
C20 C21 H21 119.5 . . ?
C20 C21 C22 121.1(5) . . ?
C22 C21 H21 119.5 . . ?
C1 C6 H6 119.7 . . ?
C5 C6 C1 120.7(5) . . ?
C5 C6 H6 119.7 . . ?
C12 C17 H17 120.1 . . ?
C12 C17 C16 119.7(5) . . ?
C16 C17 H17 120.1 . . ?
N2 C9 C8 113.7(4) . . ?
N2 C9 H9 110.7 . . ?
N2 C9 C10 88.7(4) . . ?
C8 C9 H9 110.7 . . ?
C8 C9 C10 120.4(5) . . ?
C10 C9 H9 110.7 . . ?
N3 C26 C20 114.3(4) . . ?
N3 C26 H26A 108.7 . . ?
N3 C26 H26B 108.7 . . ?
C20 C26 H26A 108.7 . . ?
C20 C26 H26B 108.7 . . ?
H26A C26 H26B 107.6 . . ?
C12 C13 N1 120.8(4) . . ?
C14 C13 N1 121.8(5) . . ?
C14 C13 C12 117.4(5) . . ?
C1 C2 H2 120.1 . . ?
C1 C2 C3 119.8(5) . . ?
C3 C2 H2 120.1 . . ?
O6 C36 N4 130.7(5) . . ?
O6 C36 C35 137.5(5) . . ?
N4 C36 C35 91.7(4) . . ?
N4 C34 C33 114.1(4) . . ?
N4 C34 C35 88.4(4) . . ?
N4 C34 H34 110.5 . . ?
C33 C34 C35 120.8(5) . . ?
C33 C34 H34 110.5 . . ?
C35 C34 H34 110.5 . . ?
C20 C25 H25 120.1 . . ?
C20 C25 C24 119.8(5) . . ?
C24 C25 H25 120.1 . . ?
C25 C24 H24 119.8 . . ?
C23 C24 C25 120.3(5) . . ?
C23 C24 H24 119.8 . . ?
C24 C23 H23 119.9 . . ?
C22 C23 C24 120.2(5) . . ?
C22 C23 H23 119.9 . . ?
C27 C28 N4 116.2(4) . . ?
C29 C28 N4 121.8(4) . . ?
C29 C28 C27 122.0(5) . . ?
C13 C14 H14 119.6 . . ?
C15 C14 C13 120.8(5) . . ?
C15 C14 H14 119.6 . . ?
N2 C11 C10 91.3(4) . . ?
O2 C11 N2 130.7(5) . . ?
O2 C11 C10 137.9(5) . . ?
C27 C32 H32 119.5 . . ?
C27 C32 C31 120.9(5) . . ?
C31 C32 H32 119.5 . . ?
C32 C31 H31 119.8 . . ?
C30 C31 C32 120.5(5) . . ?
C30 C31 H31 119.8 . . ?
O3 C10 C9 114.2(5) . . ?
O3 C10 C11 119.2(4) . . ?
O3 C10 H10 111.8 . . ?
C9 C10 C11 85.5(4) . . ?
C9 C10 H10 111.8 . . ?
C11 C10 H10 111.8 . . ?
C21 C22 H22 120.2 . . ?
C23 C22 C21 119.7(5) . . ?
C23 C22 H22 120.2 . . ?
C31 C30 H30 119.8 . . ?
C31 C30 C29 120.5(5) . . ?
C29 C30 H30 119.8 . . ?
C28 C29 C30 118.4(5) . . ?
C28 C29 H29 120.8 . . ?
C30 C29 H29 120.8 . . ?
C17 C16 H16 120.5 . . ?
C15 C16 C17 119.1(5) . . ?
C15 C16 H16 120.5 . . ?
C14 C15 H15 119.4 . . ?
C16 C15 C14 121.3(5) . . ?
C16 C15 H15 119.4 . . ?
C5 C4 H4 120.1 . . ?
C3 C4 H4 120.1 . . ?
C3 C4 C5 119.8(5) . . ?
C6 C5 H5 119.7 . . ?
C4 C5 C6 120.5(5) . . ?
C4 C5 H5 119.7 . . ?
C2 C3 H3 119.6 . . ?
C4 C3 C2 120.8(5) . . ?
C4 C3 H3 119.6 . . ?
O5 C37 H37A 109.8 . . ?
O5 C37 H37B 109.8 . . ?
O5 C37 C38 109.6(6) . . ?
H37A C37 H37B 108.2 . . ?
C38 C37 H37A 109.8 . . ?
C38 C37 H37B 109.8 . . ?
O3 C18 H18A 109.7 . . ?
O3 C18 H18B 109.7 . . ?
H18A C18 H18B 108.2 . . ?
C19 C18 O3 110.0(6) . . ?
C19 C18 H18A 109.7 . . ?
C19 C18 H18B 109.7 . . ?
C37 C38 H38A 109.5 . . ?
C37 C38 H38B 109.5 . . ?
C37 C38 H38C 109.5 . . ?
H38A C38 H38B 109.5 . . ?
H38A C38 H38C 109.5 . . ?
H38B C38 H38C 109.5 . . ?
C18 C19 H19A 109.5 . . ?
C18 C19 H19B 109.5 . . ?
C18 C19 H19C 109.5 . . ?
H19A C19 H19B 109.5 . . ?
H19A C19 H19C 109.5 . . ?
H19B C19 H19C 109.5 . . ?

loop_
_geom_bond_atom_site_label_1
_geom_bond_atom_site_label_2
_geom_bond_distance
_geom_bond_site_symmetry_2
_geom_bond_publ_flag
O4 C33 1.221(6) . ?
O6 C36 1.219(6) . ?
O5 C35 1.413(6) . ?
O5 C37 1.433(7) . ?
O1 C8 1.225(6) . ?
O3 C10 1.416(6) . ?
O3 C18 1.453(7) . ?
N1 C7 1.477(6) . ?
N1 C8 1.375(6) . ?
N1 C13 1.424(6) . ?
N4 C36 1.377(7) . ?
N4 C34 1.472(6) . ?
N4 C28 1.412(6) . ?
N2 C12 1.418(6) . ?
N2 C9 1.460(6) . ?
N2 C11 1.377(7) . ?
N3 C33 1.372(7) . ?
N3 C27 1.436(6) . ?
N3 C26 1.468(6) . ?
O2 C11 1.208(7) . ?
C12 C17 1.382(7) . ?
C12 C13 1.400(7) . ?
C33 C34 1.502(7) . ?
C27 C28 1.411(7) . ?
C27 C32 1.374(7) . ?
C20 C21 1.386(7) . ?
C20 C26 1.520(7) . ?
C20 C25 1.389(7) . ?
C1 C7 1.511(7) . ?
C1 C6 1.391(7) . ?
C1 C2 1.397(7) . ?
C7 H7A 0.9700 . ?
C7 H7B 0.9700 . ?
C8 C9 1.510(7) . ?
C35 H35 0.9800 . ?
C35 C36 1.539(8) . ?
C35 C34 1.534(7) . ?
C21 H21 0.9300 . ?
C21 C22 1.388(8) . ?
C6 H6 0.9300 . ?
C6 C5 1.387(8) . ?
C17 H17 0.9300 . ?
C17 C16 1.393(8) . ?
C9 H9 0.9800 . ?
C9 C10 1.527(7) . ?
C26 H26A 0.9700 . ?
C26 H26B 0.9700 . ?
C13 C14 1.390(7) . ?
C2 H2 0.9300 . ?
C2 C3 1.402(8) . ?
C34 H34 0.9800 . ?
C25 H25 0.9300 . ?
C25 C24 1.392(8) . ?
C24 H24 0.9300 . ?
C24 C23 1.385(8) . ?
C23 H23 0.9300 . ?
C23 C22 1.369(8) . ?
C28 C29 1.379(7) . ?
C14 H14 0.9300 . ?
C14 C15 1.386(8) . ?
C11 C10 1.539(8) . ?
C32 H32 0.9300 . ?
C32 C31 1.395(8) . ?
C31 H31 0.9300 . ?
C31 C30 1.364(8) . ?
C10 H10 0.9800 . ?
C22 H22 0.9300 . ?
C30 H30 0.9300 . ?
C30 C29 1.398(8) . ?
C29 H29 0.9300 . ?
C16 H16 0.9300 . ?
C16 C15 1.369(9) . ?
C15 H15 0.9300 . ?
C4 H4 0.9300 . ?
C4 C5 1.372(9) . ?
C4 C3 1.360(9) . ?
C5 H5 0.9300 . ?
C3 H3 0.9300 . ?
C37 H37A 0.9700 . ?
C37 H37B 0.9700 . ?
C37 C38 1.451(10) . ?
C18 H18A 0.9700 . ?
C18 H18B 0.9700 . ?
C18 C19 1.445(11) . ?
C38 H38A 0.9600 . ?
C38 H38B 0.9600 . ?
C38 H38C 0.9600 . ?
C19 H19A 0.9600 . ?
C19 H19B 0.9600 . ?
C19 H19C 0.9600 . ?

loop_
_geom_torsion_atom_site_label_1
_geom_torsion_atom_site_label_2
_geom_torsion_atom_site_label_3
_geom_torsion_atom_site_label_4
_geom_torsion
_geom_torsion_site_symmetry_1
_geom_torsion_site_symmetry_2
_geom_torsion_site_symmetry_3
_geom_torsion_site_symmetry_4
_geom_torsion_publ_flag
O4 C33 C34 N4 -164.0(4) . . . . ?
O4 C33 C34 C35 -60.6(7) . . . . ?
O5 C35 C36 O6 -64.3(9) . . . . ?
O5 C35 C36 N4 117.5(5) . . . . ?
O5 C35 C34 N4 -122.1(5) . . . . ?
O5 C35 C34 C33 120.5(5) . . . . ?
O1 C8 C9 N2 -165.0(5) . . . . ?
O1 C8 C9 C10 -61.8(7) . . . . ?
N1 C8 C9 N2 19.0(7) . . . . ?
N1 C8 C9 C10 122.2(5) . . . . ?
N1 C13 C14 C15 177.6(5) . . . . ?
N4 C28 C29 C30 -178.3(5) . . . . ?
N2 C12 C17 C16 -176.9(5) . . . . ?
N2 C12 C13 N1 -0.6(7) . . . . ?
N2 C12 C13 C14 176.6(4) . . . . ?
N2 C9 C10 O3 -122.4(5) . . . . ?
N2 C9 C10 C11 -2.3(4) . . . . ?
N2 C11 C10 O3 117.7(5) . . . . ?
N2 C11 C10 C9 2.5(4) . . . . ?
N3 C33 C34 N4 19.2(6) . . . . ?
N3 C33 C34 C35 122.6(5) . . . . ?
N3 C27 C28 N4 0.4(6) . . . . ?
N3 C27 C28 C29 -178.6(5) . . . . ?
N3 C27 C32 C31 177.2(5) . . . . ?
O2 C11 C10 O3 -64.6(9) . . . . ?
O2 C11 C10 C9 -179.8(7) . . . . ?
C12 N2 C9 C8 -23.8(7) . . . . ?
C12 N2 C9 C10 -146.6(5) . . . . ?
C12 N2 C11 O2 -35.5(9) . . . . ?
C12 N2 C11 C10 142.5(5) . . . . ?
C12 C17 C16 C15 0.3(8) . . . . ?
C12 C13 C14 C15 0.4(8) . . . . ?
C33 N3 C27 C28 -5.2(7) . . . . ?
C33 N3 C27 C32 177.1(5) . . . . ?
C33 N3 C26 C20 109.1(5) . . . . ?
C27 N3 C33 O4 177.9(4) . . . . ?
C27 N3 C33 C34 -5.5(7) . . . . ?
C27 N3 C26 C20 -73.4(6) . . . . ?
C27 C28 C29 C30 0.7(8) . . . . ?
C27 C32 C31 C30 2.1(9) . . . . ?
C20 C21 C22 C23 1.4(8) . . . . ?
C20 C25 C24 C23 -0.1(8) . . . . ?
C1 C6 C5 C4 1.3(8) . . . . ?
C1 C2 C3 C4 0.3(9) . . . . ?
C7 N1 C8 O1 -3.6(7) . . . . ?
C7 N1 C8 C9 172.3(4) . . . . ?
C7 N1 C13 C12 177.9(4) . . . . ?
C7 N1 C13 C14 0.8(7) . . . . ?
C7 C1 C6 C5 177.3(5) . . . . ?
C7 C1 C2 C3 -178.0(5) . . . . ?
C8 N1 C7 C1 106.5(5) . . . . ?
C8 N1 C13 C12 -2.7(7) . . . . ?
C8 N1 C13 C14 -179.8(5) . . . . ?
C8 C9 C10 O3 120.7(5) . . . . ?
C8 C9 C10 C11 -119.2(5) . . . . ?
C35 O5 C37 C38 -174.7(6) . . . . ?
C21 C20 C26 N3 165.5(5) . . . . ?
C21 C20 C25 C24 1.2(8) . . . . ?
C6 C1 C7 N1 158.6(4) . . . . ?
C6 C1 C2 C3 -0.2(8) . . . . ?
C17 C12 C13 N1 -178.8(5) . . . . ?
C17 C12 C13 C14 -1.6(7) . . . . ?
C17 C16 C15 C14 -1.4(9) . . . . ?
C9 N2 C12 C17 -167.0(5) . . . . ?
C9 N2 C12 C13 14.8(7) . . . . ?
C9 N2 C11 O2 179.4(6) . . . . ?
C9 N2 C11 C10 -2.6(4) . . . . ?
C26 N3 C33 O4 -4.8(7) . . . . ?
C26 N3 C33 C34 171.9(4) . . . . ?
C26 N3 C27 C28 177.5(4) . . . . ?
C26 N3 C27 C32 -0.2(7) . . . . ?
C26 C20 C21 C22 177.4(5) . . . . ?
C26 C20 C25 C24 -178.0(5) . . . . ?
C13 N1 C7 C1 -74.1(6) . . . . ?
C13 N1 C8 O1 177.0(5) . . . . ?
C13 N1 C8 C9 -7.1(7) . . . . ?
C13 C12 C17 C16 1.2(8) . . . . ?
C13 C14 C15 C16 1.1(9) . . . . ?
C2 C1 C7 N1 -23.6(7) . . . . ?
C2 C1 C6 C5 -0.6(7) . . . . ?
C36 N4 C34 C33 125.0(5) . . . . ?
C36 N4 C34 C35 1.7(4) . . . . ?
C36 N4 C28 C27 -122.2(6) . . . . ?
C36 N4 C28 C29 56.9(8) . . . . ?
C36 C35 C34 N4 -1.5(4) . . . . ?
C36 C35 C34 C33 -118.9(5) . . . . ?
C34 N4 C36 O6 -180.0(6) . . . . ?
C34 N4 C36 C35 -1.7(4) . . . . ?
C34 N4 C28 C27 15.5(7) . . . . ?
C34 N4 C28 C29 -165.4(5) . . . . ?
C34 C35 C36 O6 179.7(7) . . . . ?
C34 C35 C36 N4 1.6(4) . . . . ?
C25 C20 C21 C22 -1.8(8) . . . . ?
C25 C20 C26 N3 -15.4(7) . . . . ?
C25 C24 C23 C22 -0.3(8) . . . . ?
C24 C23 C22 C21 -0.4(8) . . . . ?
C28 N4 C36 O6 -34.2(10) . . . . ?
C28 N4 C36 C35 144.2(5) . . . . ?
C28 N4 C34 C33 -25.4(7) . . . . ?
C28 N4 C34 C35 -148.7(5) . . . . ?
C28 C27 C32 C31 -0.7(8) . . . . ?
C11 N2 C12 C17 56.4(8) . . . . ?
C11 N2 C12 C13 -121.8(6) . . . . ?
C11 N2 C9 C8 125.5(5) . . . . ?
C11 N2 C9 C10 2.6(4) . . . . ?
C32 C27 C28 N4 178.3(4) . . . . ?
C32 C27 C28 C29 -0.7(7) . . . . ?
C32 C31 C30 C29 -2.1(9) . . . . ?
C31 C30 C29 C28 0.7(8) . . . . ?
C10 O3 C18 C19 178.5(6) . . . . ?
C5 C4 C3 C2 0.3(9) . . . . ?
C3 C4 C5 C6 -1.1(8) . . . . ?
C37 O5 C35 C36 82.2(6) . . . . ?
C37 O5 C35 C34 -178.4(5) . . . . ?
C18 O3 C10 C9 -179.7(5) . . . . ?
C18 O3 C10 C11 81.5(6) . . . . ?

loop_
_twin_individual_id
_twin_individual_mass_fraction_refined
1 0.679(7)
2 0.321(7)
